data_7120176
loop_
_publ_author_name
'Andruh, Marius'
'Patrascu, Andrei'
'Calancea, Sergiu'
'Briganti, Matteo'
'Soriano, Stephane Serge Yves Gerome'
'Madalan, Augustin M.'
'Cassaro, Rafael A. A.'
'Caneschi, Andrea'
'Totti, Federico'
'Vaz, Maria G. F.'

_publ_section_title
;
 Chimeric design of heterospin 2p-3d, 2p-4f, and 2p-3d-4f complexes using
 a novel family of paramagnetic dissymmetric compartmental ligands
;
_journal_name_full 'Chem. Commun.'
_journal_paper_doi 10.1039/C7CC03236F
_journal_year 2017
_chemical_formula_sum 'C37.5 H41 Br Dy F18 N4 O9'
_chemical_formula_weight 1276.15
_chemical_name_systematic
;
 ?
;
_space_group_crystal_system triclinic
_space_group_IT_number 2
_space_group_name_Hall '-P 1'
_space_group_name_H-M_alt 'P -1'
_symmetry_space_group_name_Hall '-P 1'
_symmetry_space_group_name_H-M 'P -1'
_atom_sites_solution_hydrogens geom
_audit_creation_method SHELXL-2014
_audit_update_record
;
2017-03-23 deposited with the CCDC.
2017-05-23 downloaded from the CCDC.
;
_cell_angle_alpha 80.656(2)
_cell_angle_beta 83.118(2)
_cell_angle_gamma 68.474(2)
_cell_formula_units_Z 2
_cell_length_a 11.5622(4)
_cell_length_b 13.0505(5)
_cell_length_c 18.3593(8)
_cell_measurement_reflns_used 9944
_cell_measurement_temperature 273(2)
_cell_measurement_theta_max 19.63
_cell_measurement_theta_min 2.25
_cell_volume 2537.38(18)
_computing_cell_refinement 'SAINT V8.34A (Bruker AXS Inc., 2013)'
_computing_data_collection 'Bruker Instrument Service v4.2.4'
_computing_data_reduction 'SAINT V8.34A (Bruker AXS Inc., 2013)'
_computing_structure_refinement 'SHELXL-2014 (Sheldrick, 2014)'
_computing_structure_solution 'SHELXS-2014 (Sheldrick, 2014)'
_diffrn_ambient_temperature 273(2)
_diffrn_detector_area_resol_mean 10.4167
_diffrn_measured_fraction_theta_full 0.492
_diffrn_measured_fraction_theta_max 0.998
_diffrn_measurement_device_type 'Bruker Apex II CCD'
_diffrn_measurement_method '\f and \w scans'
_diffrn_radiation_type MoK\a
_diffrn_radiation_wavelength 0.71073
_diffrn_reflns_av_R_equivalents 0.0560
_diffrn_reflns_av_unetI/netI 0.0253
_diffrn_reflns_Laue_measured_fraction_full 0.492
_diffrn_reflns_Laue_measured_fraction_max 0.998
_diffrn_reflns_limit_h_max 10
_diffrn_reflns_limit_h_min -10
_diffrn_reflns_limit_k_max 12
_diffrn_reflns_limit_k_min -12
_diffrn_reflns_limit_l_max 17
_diffrn_reflns_limit_l_min -17
_diffrn_reflns_number 42575
_diffrn_reflns_point_group_measured_fraction_full 0.492
_diffrn_reflns_point_group_measured_fraction_max 0.998
_diffrn_reflns_theta_full 25.242
_diffrn_reflns_theta_max 19.692
_diffrn_reflns_theta_min 2.142
_exptl_absorpt_coefficient_mu 2.377
_exptl_absorpt_correction_T_max 0.7454
_exptl_absorpt_correction_T_min 0.6457
_exptl_absorpt_correction_type multi-scan
_exptl_absorpt_process_details 'SADABS V2014/5 (Bruker AXS Inc.)'
_exptl_crystal_colour blue
_exptl_crystal_density_diffrn 1.670
_exptl_crystal_density_meas ?
_exptl_crystal_description prism
_exptl_crystal_F_000 1258
_exptl_crystal_size_max 0.15
_exptl_crystal_size_mid 0.02
_exptl_crystal_size_min 0.01
_refine_diff_density_max 0.538
_refine_diff_density_min -0.442
_refine_diff_density_rms 0.061
_refine_ls_extinction_method none
_refine_ls_goodness_of_fit_ref 1.086
_refine_ls_hydrogen_treatment constr
_refine_ls_matrix_type full
_refine_ls_number_parameters 714
_refine_ls_number_reflns 4522
_refine_ls_number_restraints 6
_refine_ls_restrained_S_all 1.085
_refine_ls_R_factor_all 0.0379
_refine_ls_R_factor_gt 0.0290
_refine_ls_shift/su_max 0.001
_refine_ls_shift/su_mean 0.000
_refine_ls_structure_factor_coef Fsqd
_refine_ls_weighting_details 'w=1/[\s^2^(Fo^2^)+(0.0339P)^2^+5.2204P] where P=(Fo^2^+2Fc^2^)/3'
_refine_ls_weighting_scheme calc
_refine_ls_wR_factor_gt 0.0679
_refine_ls_wR_factor_ref 0.0741
_reflns_Friedel_coverage 0.000
_reflns_number_gt 3974
_reflns_number_total 4522
_reflns_threshold_expression 'I > 2\s(I)'
_cod_data_source_file c7cc03236f2.cif
_cod_data_source_block compound1
_cod_depositor_comments
;
The following automatic conversions were performed:
data name '__exptl_absorpt_process_details' replaced with
'_exptl_absorpt_process_details'.

Automatic conversion script
Id: cif_correct_tags 4968 2017-02-21 14:55:21Z antanas 

The following automatic conversions were performed:

'_exptl_crystal_density_meas' value 'not measured' was changed to '?'
- the value is perceived as not measured.

Automatic conversion script
Id: cif_fix_values 4973 2017-02-22 13:04:09Z antanas 
;
_cod_original_formula_sum 'C37.50 H41 Br Dy F18 N4 O9'
_cod_database_code 7120176
_shelx_space_group_comment
;
The symmetry employed for this shelxl refinement is uniquely defined
by the following loop, which should always be used as a source of
symmetry information in preference to the above space-group names.
They are only intended as comments.
;
_shelxl_version_number 2014-3

loop_
_space_group_symop_operation_xyz
'x, y, z'
'-x, -y, -z'

loop_
_atom_site_label
_atom_site_type_symbol
_atom_site_fract_x
_atom_site_fract_y
_atom_site_fract_z
_atom_site_U_iso_or_equiv
_atom_site_adp_type
_atom_site_occupancy
_atom_site_site_symmetry_order
_atom_site_calc_flag
_atom_site_refinement_flags_posn
_atom_site_refinement_flags_adp
_atom_site_refinement_flags_occupancy
_atom_site_disorder_assembly
_atom_site_disorder_group
C1 C 0.6166(6) 0.1498(5) 0.0446(4) 0.0526(17) Uani 1 1 d . . . . .
C2 C 0.5007(6) 0.1688(5) 0.0232(3) 0.0446(16) Uani 1 1 d . . . . .
H2 H 0.4852 0.1862 -0.0267 0.054 Uiso 1 1 calc R U . . .
C3 C 0.4052(5) 0.1623(5) 0.0758(3) 0.0376(15) Uani 1 1 d . . . . .
C4 C 0.4276(5) 0.1343(5) 0.1515(3) 0.0412(15) Uani 1 1 d . . . . .
C5 C 0.5495(6) 0.1149(5) 0.1715(3) 0.0468(16) Uani 1 1 d . . . . .
C6 C 0.6421(6) 0.1226(5) 0.1183(4) 0.0567(18) Uani 1 1 d . . . . .
H6 H 0.7216 0.1095 0.1320 0.068 Uiso 1 1 calc R U . . .
C7 C 0.5726(6) 0.0880(6) 0.2520(3) 0.0588(19) Uani 1 1 d . . . . .
H7A H 0.5186 0.1497 0.2774 0.071 Uiso 1 1 calc R U . . .
H7B H 0.6581 0.0793 0.2579 0.071 Uiso 1 1 calc R U . . .
C8 C 0.5654(7) -0.0321(7) 0.3687(4) 0.087(2) Uani 1 1 d . . . . .
H8A H 0.5135 0.0340 0.3895 0.130 Uiso 1 1 calc R U . . .
H8B H 0.6509 -0.0475 0.3771 0.130 Uiso 1 1 calc R U . . .
H8C H 0.5413 -0.0934 0.3916 0.130 Uiso 1 1 calc R U . . .
C9 C 0.6309(6) -0.1156(6) 0.2510(4) 0.074(2) Uani 1 1 d . . . . .
H9A H 0.7172 -0.1333 0.2607 0.089 Uiso 1 1 calc R U . . .
H9B H 0.6242 -0.0985 0.1979 0.089 Uiso 1 1 calc R U . . .
C10 C 0.5935(8) -0.2153(7) 0.2789(5) 0.094(3) Uani 1 1 d . . . . .
H10A H 0.6366 -0.2736 0.2481 0.113 Uiso 1 1 calc R U . . .
H10B H 0.6191 -0.2434 0.3290 0.113 Uiso 1 1 calc R U . . .
C11 C 0.4196(10) -0.1671(8) 0.2032(6) 0.124(3) Uani 1 1 d . . . . .
H11A H 0.3310 -0.1489 0.2055 0.186 Uiso 1 1 calc R U . . .
H11B H 0.4602 -0.2322 0.1789 0.186 Uiso 1 1 calc R U . . .
H11C H 0.4404 -0.1062 0.1760 0.186 Uiso 1 1 calc R U . . .
C12 C 0.4244(11) -0.2766(9) 0.3222(6) 0.145(4) Uani 1 1 d . . . . .
H12A H 0.4661 -0.3447 0.3013 0.218 Uiso 1 1 calc R U . . .
H12B H 0.3359 -0.2570 0.3218 0.218 Uiso 1 1 calc R U . . .
H12C H 0.4468 -0.2860 0.3721 0.218 Uiso 1 1 calc R U . . .
C13 C 0.2831(6) 0.1875(5) 0.0503(3) 0.0381(15) Uani 1 1 d . . . . .
C14 C 0.1302(5) 0.2296(5) -0.0368(3) 0.0505(17) Uani 1 1 d . . . . .
C15 C 0.0846(6) 0.1626(6) -0.0796(4) 0.070(2) Uani 1 1 d . . . . .
H15A H 0.0965 0.0908 -0.0519 0.105 Uiso 1 1 calc R U . . .
H15B H 0.1310 0.1538 -0.1266 0.105 Uiso 1 1 calc R U . . .
H15C H -0.0023 0.2009 -0.0872 0.105 Uiso 1 1 calc R U . . .
C16 C 0.1349(6) 0.3353(6) -0.0843(4) 0.071(2) Uani 1 1 d . . . . .
H16A H 0.0530 0.3803 -0.0996 0.106 Uiso 1 1 calc R U . . .
H16B H 0.1908 0.3163 -0.1271 0.106 Uiso 1 1 calc R U . . .
H16C H 0.1637 0.3759 -0.0561 0.106 Uiso 1 1 calc R U . . .
C17 C 0.0655(5) 0.2476(5) 0.0413(3) 0.0502(17) Uani 1 1 d . . . . .
C18 C -0.0401(6) 0.3580(6) 0.0459(4) 0.080(2) Uani 1 1 d . . . . .
H18A H -0.0733 0.3629 0.0963 0.121 Uiso 1 1 calc R U . . .
H18B H -0.1046 0.3635 0.0154 0.121 Uiso 1 1 calc R U . . .
H18C H -0.0094 0.4174 0.0290 0.121 Uiso 1 1 calc R U . . .
C19 C 0.0254(6) 0.1534(6) 0.0798(4) 0.070(2) Uani 1 1 d . . . . .
H19A H 0.0011 0.1637 0.1307 0.104 Uiso 1 1 calc R U . . .
H19B H 0.0934 0.0842 0.0769 0.104 Uiso 1 1 calc R U . . .
H19C H -0.0439 0.1526 0.0561 0.104 Uiso 1 1 calc R U . . .
C20 C 0.2496(13) -0.0495(11) 0.4706(5) 0.079(2) Uani 1 1 d . . . . .
C21 C 0.2063(7) 0.0013(6) 0.3925(3) 0.0537(18) Uani 1 1 d . . . . .
C22 C 0.1142(6) -0.0293(6) 0.3695(4) 0.0632(19) Uani 1 1 d . . . . .
H22 H 0.0794 -0.0746 0.4016 0.076 Uiso 1 1 calc R U . . .
C23 C 0.0749(6) 0.0085(6) 0.2984(4) 0.0553(18) Uani 1 1 d . . . . .
C24 C -0.0153(10) -0.0376(8) 0.2735(6) 0.098(3) Uani 1 1 d . . . . .
C25 C -0.0636(12) 0.3222(10) 0.4829(5) 0.108(3) Uani 1 1 d . . . . .
C26 C -0.0516(9) 0.3024(6) 0.4023(4) 0.070(2) Uani 1 1 d . . . . .
C27 C -0.1550(8) 0.3422(7) 0.3620(5) 0.086(2) Uani 1 1 d . . . . .
H27 H -0.2328 0.3767 0.3851 0.103 Uiso 1 1 calc R U . . .
C28 C -0.1453(7) 0.3320(6) 0.2874(5) 0.069(2) Uani 1 1 d . . . . .
C29 C -0.2650(9) 0.3763(11) 0.2483(6) 0.103(3) Uani 1 1 d . . . . .
C30 C 0.3888(15) 0.3156(14) 0.4202(8) 0.102(3) Uani 1 1 d . . . . .
C31 C 0.2924(8) 0.3415(8) 0.3625(4) 0.072(2) Uani 1 1 d . . . . .
C32 C 0.2009(9) 0.4451(7) 0.3554(4) 0.093(3) Uani 1 1 d . . . . .
H32 H 0.1971 0.4964 0.3862 0.111 Uiso 1 1 calc R U . . .
C33 C 0.1150(9) 0.4732(6) 0.3033(4) 0.082(2) Uani 1 1 d . . . . .
C34 C 0.0335(17) 0.5956(12) 0.2917(9) 0.170(7) Uani 1 1 d . . . . .
C40 C 0.368(4) 0.543(3) 0.170(3) 0.35(4) Uani 0.5 1 d D . P . .
H40A H 0.3722 0.5286 0.2228 0.525 Uiso 0.5 1 calc R U P . .
H40B H 0.4292 0.5750 0.1488 0.525 Uiso 0.5 1 calc R U P . .
H40C H 0.2868 0.5931 0.1577 0.525 Uiso 0.5 1 calc R U P . .
C41 C 0.396(3) 0.433(2) 0.1390(16) 0.21(2) Uani 0.5 1 d D . P . .
H41A H 0.3346 0.3988 0.1579 0.257 Uiso 0.5 1 calc R U P . .
H41B H 0.4787 0.3805 0.1488 0.257 Uiso 0.5 1 calc R U P . .
C41A C 0.331(5) 0.503(4) 0.143(2) 0.28(3) Uani 0.5 1 d D . P . .
H41C H 0.2524 0.4923 0.1517 0.427 Uiso 0.5 1 calc R U P . .
H41D H 0.3892 0.4506 0.1760 0.427 Uiso 0.5 1 calc R U P . .
H41E H 0.3201 0.5771 0.1499 0.427 Uiso 0.5 1 calc R U P . .
C42 C 0.384(3) 0.478(3) 0.0563(17) 0.44(12) Uani 0.5 1 d D . P . .
H42A H 0.3121 0.5460 0.0478 0.529 Uiso 0.5 1 calc R U P . .
H42B H 0.3824 0.4239 0.0268 0.529 Uiso 0.5 1 calc R U P . .
C42A C 0.381(3) 0.485(5) 0.062(2) 0.24(4) Uiso 0.5 1 d D . P . .
H42C H 0.3212 0.5364 0.0288 0.292 Uiso 0.5 1 calc R U P . .
H42D H 0.3904 0.4099 0.0548 0.292 Uiso 0.5 1 calc R U P . .
C43 C 0.508(2) 0.500(3) 0.0438(17) 0.37(3) Uani 1 1 d D . . . .
N1 N 0.2615(4) 0.1647(4) -0.0161(3) 0.0440(13) Uani 1 1 d . . . . .
N2 N 0.1737(4) 0.2434(4) 0.0813(3) 0.0404(12) Uani 1 1 d . . . . .
N3 N 0.5505(5) -0.0154(5) 0.2874(3) 0.0562(15) Uani 1 1 d . . . . .
H3 H 0.4636 -0.0043 0.2810 0.067 Uiso 1 1 calc R U . . .
N4 N 0.4614(7) -0.1886(5) 0.2785(4) 0.089(2) Uani 1 1 d . . . . .
O1 O 0.3431(4) 0.1108(4) -0.0618(2) 0.0615(12) Uani 1 1 d . . . . .
O2 O 0.1545(3) 0.2931(3) 0.1403(2) 0.0469(10) Uani 1 1 d . . . . .
O3 O 0.3456(4) 0.1195(3) 0.2041(2) 0.0456(10) Uani 1 1 d . . . . .
O4 O 0.2598(4) 0.0621(4) 0.3569(2) 0.0544(11) Uani 1 1 d . . . . .
O5 O 0.1033(4) 0.0752(4) 0.2509(2) 0.0510(11) Uani 1 1 d . . . . .
O6 O 0.0595(5) 0.2521(4) 0.3803(2) 0.0659(12) Uani 1 1 d . . . . .
O7 O -0.0509(4) 0.2919(4) 0.2475(2) 0.0652(13) Uani 1 1 d . . . . .
O8 O 0.3093(4) 0.2617(4) 0.3269(2) 0.0611(12) Uani 1 1 d . . . . .
O9 O 0.1009(5) 0.4152(4) 0.2606(2) 0.0715(14) Uani 1 1 d . . . . .
F1 F 0.329(3) -0.1566(16) 0.4688(14) 0.136(11) Uani 0.6 1 d . . P A 1
F2 F 0.318(3) -0.004(3) 0.4922(8) 0.118(6) Uani 0.6 1 d . . P A 1
F3 F 0.160(2) -0.050(3) 0.5179(13) 0.145(15) Uani 0.6 1 d . . P A 1
F1A F 0.358(3) -0.100(4) 0.4747(14) 0.129(12) Uani 0.4 1 d . . P A 2
F2A F 0.232(6) 0.038(2) 0.5110(17) 0.165(16) Uani 0.4 1 d . . P A 2
F3A F 0.191(5) -0.102(6) 0.510(2) 0.18(2) Uani 0.4 1 d . . P A 2
F4 F -0.0597(6) -0.0988(5) 0.3227(3) 0.146(2) Uani 1 1 d . . . . .
F5 F 0.0402(8) -0.1011(8) 0.2208(5) 0.194(4) Uani 1 1 d . . . . .
F6 F -0.1050(6) 0.0354(6) 0.2407(5) 0.196(4) Uani 1 1 d . . . . .
F7 F -0.0049(8) 0.2337(6) 0.5252(3) 0.168(3) Uani 1 1 d . . . . .
F8 F -0.0335(10) 0.3978(7) 0.4936(3) 0.218(5) Uani 1 1 d . . . . .
F9 F -0.1759(7) 0.3408(8) 0.5135(4) 0.202(4) Uani 1 1 d . . . . .
F10 F -0.3652(5) 0.4186(8) 0.2864(4) 0.210(4) Uani 1 1 d . . . . .
F11 F -0.2678(6) 0.4601(8) 0.1974(5) 0.191(3) Uani 1 1 d . . . . .
F12 F -0.2775(6) 0.3107(7) 0.2103(6) 0.223(5) Uani 1 1 d . . . . .
F13 F 0.387(2) 0.2265(18) 0.4693(14) 0.124(6) Uani 0.6 1 d . . P B 1
F14 F 0.503(3) 0.279(3) 0.3891(16) 0.174(17) Uani 0.6 1 d . . P B 1
F15 F 0.371(3) 0.391(2) 0.4601(19) 0.198(16) Uani 0.6 1 d . . P B 1
F13A F 0.342(4) 0.293(5) 0.484(2) 0.18(2) Uani 0.4 1 d . . P B 2
F14A F 0.490(4) 0.245(3) 0.406(2) 0.13(2) Uani 0.4 1 d . . P B 2
F15A F 0.420(4) 0.405(4) 0.421(2) 0.177(17) Uani 0.4 1 d . . P B 2
F16 F 0.0247(15) 0.6427(6) 0.2317(5) 0.283(8) Uani 1 1 d . . . . .
F17 F -0.0832(12) 0.5984(8) 0.3020(12) 0.328(9) Uani 1 1 d . . . . .
F18 F 0.0330(13) 0.6548(5) 0.3364(5) 0.307(8) Uani 1 1 d . . . . .
Br1 Br 0.74550(7) 0.15545(8) -0.02875(4) 0.0827(3) Uani 1 1 d . . . . .
Dy1 Dy 0.16935(3) 0.21945(2) 0.26443(2) 0.04413(14) Uani 1 1 d . . . . .

loop_
_atom_site_aniso_label
_atom_site_aniso_U_11
_atom_site_aniso_U_22
_atom_site_aniso_U_33
_atom_site_aniso_U_23
_atom_site_aniso_U_13
_atom_site_aniso_U_12
C1 0.041(4) 0.072(5) 0.048(5) -0.003(4) -0.003(3) -0.026(3)
C2 0.041(4) 0.059(4) 0.035(4) -0.002(3) -0.007(4) -0.019(3)
C3 0.034(4) 0.048(4) 0.034(4) -0.006(3) -0.007(3) -0.016(3)
C4 0.037(4) 0.052(4) 0.041(5) -0.013(3) -0.003(4) -0.020(3)
C5 0.041(4) 0.067(4) 0.035(4) -0.010(3) -0.008(4) -0.019(3)
C6 0.039(4) 0.076(5) 0.059(5) -0.010(4) -0.013(4) -0.023(4)
C7 0.043(4) 0.090(5) 0.048(5) -0.018(4) -0.008(3) -0.023(4)
C8 0.081(6) 0.131(7) 0.041(5) -0.003(4) -0.021(4) -0.027(5)
C9 0.057(5) 0.087(6) 0.056(5) -0.008(4) -0.005(4) 0.001(4)
C10 0.099(8) 0.079(6) 0.077(6) -0.002(5) -0.005(5) -0.001(5)
C11 0.138(9) 0.113(8) 0.129(9) -0.033(7) -0.041(7) -0.037(7)
C12 0.177(11) 0.117(8) 0.149(10) -0.027(8) 0.046(8) -0.074(8)
C13 0.045(5) 0.049(4) 0.026(4) -0.009(3) -0.001(3) -0.021(3)
C14 0.045(4) 0.076(5) 0.029(4) -0.008(4) -0.009(3) -0.019(4)
C15 0.061(5) 0.116(6) 0.046(4) -0.024(4) -0.015(4) -0.036(4)
C16 0.068(5) 0.086(5) 0.045(4) -0.001(4) -0.006(4) -0.014(4)
C17 0.036(4) 0.075(5) 0.037(4) -0.012(3) -0.011(3) -0.012(4)
C18 0.053(5) 0.112(6) 0.050(5) -0.010(4) -0.011(4) 0.004(5)
C19 0.066(5) 0.121(6) 0.042(4) -0.011(4) -0.007(4) -0.055(5)
C20 0.081(9) 0.105(9) 0.051(7) 0.007(7) -0.019(6) -0.036(9)
C21 0.059(5) 0.063(5) 0.031(4) -0.008(4) -0.007(4) -0.010(4)
C22 0.061(5) 0.080(5) 0.050(5) 0.013(4) -0.019(4) -0.031(4)
C23 0.043(4) 0.065(5) 0.063(6) -0.015(4) -0.012(4) -0.019(4)
C24 0.121(8) 0.082(6) 0.111(8) 0.031(6) -0.056(7) -0.062(7)
C25 0.143(10) 0.112(9) 0.047(7) -0.016(6) 0.034(6) -0.030(7)
C26 0.086(7) 0.064(5) 0.050(6) -0.019(4) 0.027(5) -0.018(5)
C27 0.065(6) 0.098(6) 0.070(7) -0.020(5) 0.018(5) -0.002(5)
C28 0.058(6) 0.068(5) 0.068(6) -0.011(4) 0.001(5) -0.007(4)
C29 0.063(7) 0.126(9) 0.096(8) -0.014(7) 0.005(6) -0.009(7)
C30 0.128(11) 0.109(12) 0.079(11) -0.029(9) -0.037(9) -0.037(10)
C31 0.104(6) 0.086(7) 0.043(5) -0.006(5) -0.022(4) -0.049(6)
C32 0.161(8) 0.054(6) 0.064(6) -0.013(4) -0.057(6) -0.021(6)
C33 0.137(8) 0.039(5) 0.054(5) -0.006(4) -0.023(5) -0.010(5)
C34 0.239(17) 0.131(13) 0.097(10) -0.061(10) -0.090(11) 0.029(12)
C40 0.40(8) 0.32(7) 0.45(8) 0.13(6) -0.20(7) -0.30(6)
C41 0.24(4) 0.07(2) 0.34(6) -0.01(2) -0.15(4) -0.03(2)
C41A 0.33(6) 0.18(4) 0.40(8) -0.12(4) 0.19(6) -0.19(5)
C42 0.51(18) 0.04(2) 0.8(3) -0.01(5) -0.34(16) -0.01(4)
C43 0.26(3) 0.35(3) 0.51(7) 0.13(5) -0.15(4) -0.16(2)
N1 0.042(3) 0.063(3) 0.029(3) -0.015(3) -0.002(3) -0.018(3)
N2 0.039(3) 0.057(3) 0.027(3) -0.012(3) -0.003(3) -0.016(3)
N3 0.041(3) 0.087(4) 0.033(3) -0.004(3) -0.010(2) -0.014(3)
N4 0.079(5) 0.077(5) 0.100(6) -0.022(4) 0.007(4) -0.016(4)
O1 0.058(3) 0.086(3) 0.041(3) -0.030(3) 0.002(2) -0.018(3)
O2 0.049(3) 0.050(2) 0.035(3) -0.013(2) -0.005(2) -0.007(2)
O3 0.040(2) 0.064(3) 0.035(3) -0.007(2) -0.006(2) -0.021(2)
O4 0.055(3) 0.066(3) 0.046(3) -0.007(2) -0.009(2) -0.025(3)
O5 0.061(3) 0.061(3) 0.036(3) 0.007(2) -0.014(2) -0.029(2)
O6 0.073(4) 0.072(3) 0.042(3) -0.012(2) 0.001(3) -0.013(3)
O7 0.045(3) 0.085(3) 0.055(3) -0.026(3) 0.008(3) -0.007(3)
O8 0.076(3) 0.064(3) 0.054(3) -0.020(3) -0.012(2) -0.030(3)
O9 0.114(4) 0.052(3) 0.047(3) -0.015(3) -0.024(3) -0.019(3)
F1 0.20(3) 0.089(11) 0.093(10) 0.013(8) -0.083(13) -0.001(11)
F2 0.163(18) 0.17(2) 0.054(9) -0.005(11) -0.042(11) -0.087(17)
F3 0.100(11) 0.25(3) 0.038(8) 0.003(13) 0.014(7) -0.017(14)
F1A 0.091(16) 0.17(3) 0.062(14) 0.02(2) -0.032(10) 0.02(2)
F2A 0.27(4) 0.142(19) 0.053(14) -0.030(13) -0.07(2) -0.01(3)
F3A 0.19(5) 0.29(5) 0.09(3) 0.11(3) -0.07(3) -0.18(4)
F4 0.178(6) 0.182(6) 0.135(5) 0.042(4) -0.051(4) -0.145(5)
F5 0.228(9) 0.255(9) 0.193(7) -0.097(7) -0.016(7) -0.168(8)
F6 0.147(6) 0.184(6) 0.291(9) 0.112(7) -0.151(7) -0.117(5)
F7 0.257(8) 0.159(6) 0.049(3) -0.008(4) 0.004(4) -0.035(6)
F8 0.471(15) 0.214(8) 0.070(4) -0.070(5) 0.059(6) -0.241(10)
F9 0.175(7) 0.326(11) 0.093(5) -0.093(6) 0.069(5) -0.070(7)
F10 0.060(4) 0.346(11) 0.146(6) -0.036(6) 0.008(4) 0.017(5)
F11 0.110(5) 0.225(8) 0.181(7) 0.053(7) -0.048(5) -0.015(5)
F12 0.114(5) 0.188(8) 0.370(13) -0.112(9) -0.135(7) 0.012(5)
F13 0.149(16) 0.150(16) 0.072(12) 0.019(10) -0.057(12) -0.051(12)
F14 0.121(19) 0.30(4) 0.157(19) -0.04(2) -0.017(13) -0.13(2)
F15 0.29(3) 0.115(13) 0.18(2) -0.070(15) -0.17(2) 0.007(17)
F13A 0.18(3) 0.27(6) 0.08(2) 0.01(3) -0.054(18) -0.05(4)
F14A 0.17(4) 0.109(14) 0.12(3) -0.041(17) -0.11(3) 0.00(2)
F15A 0.23(3) 0.22(3) 0.18(3) -0.09(2) -0.045(19) -0.16(3)
F16 0.56(2) 0.084(5) 0.152(7) 0.013(5) -0.206(11) -0.003(8)
F17 0.226(11) 0.078(6) 0.58(3) -0.039(10) 0.025(14) 0.053(7)
F18 0.57(2) 0.075(4) 0.197(8) -0.061(5) -0.241(11) 0.058(7)
Br1 0.0522(5) 0.1379(7) 0.0620(5) 0.0041(5) 0.0027(4) -0.0475(5)
Dy1 0.0472(2) 0.0531(2) 0.0326(2) -0.01276(14) -0.00385(14) -0.01485(15)

loop_
_atom_type_symbol
_atom_type_description
_atom_type_scat_dispersion_real
_atom_type_scat_dispersion_imag
_atom_type_scat_source
C C 0.0033 0.0016 'International Tables Vol C Tables 4.2.6.8 and 6.1.1.4'
N N 0.0061 0.0033 'International Tables Vol C Tables 4.2.6.8 and 6.1.1.4'
O O 0.0106 0.0060 'International Tables Vol C Tables 4.2.6.8 and 6.1.1.4'
F F 0.0171 0.0103 'International Tables Vol C Tables 4.2.6.8 and 6.1.1.4'
Br Br -0.2901 2.4595 'International Tables Vol C Tables 4.2.6.8 and 6.1.1.4'
Dy Dy -0.1892 4.4098 'International Tables Vol C Tables 4.2.6.8 and 6.1.1.4'
H H 0.0000 0.0000 'International Tables Vol C Tables 4.2.6.8 and 6.1.1.4'

loop_
_geom_angle_atom_site_label_1
_geom_angle_atom_site_label_2
_geom_angle_atom_site_label_3
_geom_angle
_geom_angle_site_symmetry_3
C2 C1 C6 120.9(6) .
C2 C1 Br1 119.2(5) .
C6 C1 Br1 119.9(5) .
C1 C2 C3 120.3(6) .
C2 C3 C4 120.5(5) .
C2 C3 C13 117.9(5) .
C4 C3 C13 121.5(5) .
O3 C4 C3 124.5(5) .
O3 C4 C5 118.0(5) .
C3 C4 C5 117.4(5) .
C6 C5 C4 120.8(6) .
C6 C5 C7 121.7(6) .
C4 C5 C7 117.5(5) .
C1 C6 C5 120.1(6) .
C5 C7 N3 113.2(5) .
N3 C9 C10 111.8(6) .
N4 C10 C9 112.0(7) .
N2 C13 N1 107.0(5) .
N2 C13 C3 128.1(5) .
N1 C13 C3 124.7(5) .
N1 C14 C15 110.3(5) .
N1 C14 C16 105.6(5) .
C15 C14 C16 111.2(5) .
N1 C14 C17 99.4(4) .
C15 C14 C17 115.1(5) .
C16 C14 C17 114.2(5) .
N2 C17 C19 106.3(5) .
N2 C17 C18 110.1(5) .
C19 C17 C18 110.4(6) .
N2 C17 C14 99.7(4) .
C19 C17 C14 114.4(5) .
C18 C17 C14 115.0(5) .
F1A C20 F3A 109(3) .
F3 C20 F2 111(2) .
F3 C20 F1 108(2) .
F2 C20 F1 102.3(19) .
F1A C20 F2A 102(3) .
F3A C20 F2A 102(3) .
F1A C20 C21 116.2(14) .
F3A C20 C21 118(2) .
F3 C20 C21 113.0(16) .
F2 C20 C21 112.2(10) .
F1 C20 C21 109.3(13) .
F2A C20 C21 107.8(15) .
O4 C21 C22 127.8(6) .
O4 C21 C20 116.0(7) .
C22 C21 C20 116.2(8) .
C23 C22 C21 119.6(6) .
O5 C23 C22 128.9(6) .
O5 C23 C24 113.9(7) .
C22 C23 C24 117.2(7) .
F6 C24 F4 108.1(9) .
F6 C24 F5 101.4(9) .
F4 C24 F5 104.9(8) .
F6 C24 C23 113.6(8) .
F4 C24 C23 117.4(8) .
F5 C24 C23 110.0(9) .
F8 C25 F7 109.4(11) .
F8 C25 F9 106.6(10) .
F7 C25 F9 99.1(9) .
F8 C25 C26 115.1(9) .
F7 C25 C26 112.2(9) .
F9 C25 C26 113.1(10) .
O6 C26 C27 127.8(7) .
O6 C26 C25 112.3(9) .
C27 C26 C25 119.8(8) .
C26 C27 C28 120.9(7) .
O7 C28 C27 128.6(7) .
O7 C28 C29 114.6(7) .
C27 C28 C29 116.9(8) .
F12 C29 F10 109.8(11) .
F12 C29 F11 100.6(10) .
F10 C29 F11 101.0(10) .
F12 C29 C28 114.2(9) .
F10 C29 C28 117.5(9) .
F11 C29 C28 111.6(9) .
F14A C30 F13A 113(3) .
F15 C30 F14 114(2) .
F14A C30 F15A 102(3) .
F13A C30 F15A 108(3) .
F15 C30 F13 104(2) .
F14 C30 F13 102(2) .
F14A C30 C31 114.7(15) .
F15 C30 C31 115.6(15) .
F13A C30 C31 110(2) .
F14 C30 C31 110.5(17) .
F15A C30 C31 109.9(19) .
F13 C30 C31 110.2(13) .
O8 C31 C32 128.1(7) .
O8 C31 C30 113.6(9) .
C32 C31 C30 118.3(9) .
C33 C32 C31 120.4(7) .
O9 C33 C32 129.2(7) .
O9 C33 C34 115.4(8) .
C32 C33 C34 115.2(9) .
F16 C34 F18 111.7(16) .
F16 C34 F17 96.1(14) .
F18 C34 F17 100.7(16) .
F16 C34 C33 118.9(12) .
F18 C34 C33 118.7(11) .
F17 C34 C33 105.7(15) .
C40 C41 C42 99(3) .
C41 C42 C43 96.6(3) .
C41A C42A C43 112(3) .
C42 C43 C42A 5(2) .
C42 C43 C43 84(3) 2_665
C42A C43 C43 89(3) 2_665
O1 N1 C13 126.2(5) .
O1 N1 C14 121.2(4) .
C13 N1 C14 111.7(5) .
O2 N2 C13 126.3(4) .
O2 N2 C17 120.3(5) .
C13 N2 C17 113.4(5) .
C8 N3 C7 110.3(5) .
C8 N3 C9 112.2(5) .
C7 N3 C9 112.3(5) .
C10 N4 C12 110.6(8) .
C10 N4 C11 112.3(7) .
C12 N4 C11 110.4(8) .
N2 O2 Dy1 130.1(3) .
C4 O3 Dy1 139.6(4) .
C21 O4 Dy1 126.1(4) .
C23 O5 Dy1 129.9(4) .
C26 O6 Dy1 135.7(5) .
C28 O7 Dy1 134.7(5) .
C31 O8 Dy1 130.8(5) .
C33 O9 Dy1 131.0(4) .
O3 Dy1 O2 73.38(13) .
O3 Dy1 O5 83.86(14) .
O2 Dy1 O5 94.17(14) .
O3 Dy1 O8 82.74(14) .
O2 Dy1 O8 115.03(14) .
O5 Dy1 O8 142.49(15) .
O3 Dy1 O6 146.24(15) .
O2 Dy1 O6 140.19(15) .
O5 Dy1 O6 94.44(15) .
O8 Dy1 O6 78.31(16) .
O3 Dy1 O9 123.36(16) .
O2 Dy1 O9 73.40(14) .
O5 Dy1 O9 142.78(16) .
O8 Dy1 O9 71.74(16) .
O6 Dy1 O9 76.40(16) .
O3 Dy1 O7 137.54(14) .
O2 Dy1 O7 75.53(14) .
O5 Dy1 O7 70.28(15) .
O8 Dy1 O7 137.32(15) .
O6 Dy1 O7 71.09(15) .
O9 Dy1 O7 72.64(16) .
O3 Dy1 O4 77.56(14) .
O2 Dy1 O4 148.51(14) .
O5 Dy1 O4 70.67(14) .
O8 Dy1 O4 72.28(14) .
O6 Dy1 O4 70.19(15) .
O9 Dy1 O4 134.74(14) .
O7 Dy1 O4 121.31(15) .

loop_
_geom_bond_atom_site_label_1
_geom_bond_atom_site_label_2
_geom_bond_distance
_geom_bond_site_symmetry_2
C1 C2 1.365(8) .
C1 C6 1.380(8) .
C1 Br1 1.899(6) .
C2 C3 1.395(8) .
C3 C4 1.408(8) .
C3 C13 1.446(8) .
C4 O3 1.313(6) .
C4 C5 1.420(8) .
C5 C6 1.381(8) .
C5 C7 1.495(8) .
C7 N3 1.495(8) .
C8 N3 1.493(8) .
C9 N3 1.504(8) .
C9 C10 1.513(11) .
C10 N4 1.438(10) .
C11 N4 1.469(11) .
C12 N4 1.457(11) .
C13 N2 1.319(7) .
C13 N1 1.371(7) .
C14 N1 1.503(7) .
C14 C15 1.522(8) .
C14 C16 1.523(9) .
C14 C17 1.548(8) .
C17 N2 1.505(7) .
C17 C19 1.510(9) .
C17 C18 1.516(9) .
C20 F1A 1.18(2) .
C20 F3A 1.23(3) .
C20 F3 1.27(3) .
C20 F2 1.281(17) .
C20 F1 1.36(2) .
C20 F2A 1.40(3) .
C20 C21 1.538(10) .
C21 O4 1.239(8) .
C21 C22 1.395(9) .
C22 C23 1.386(9) .
C23 O5 1.233(8) .
C23 C24 1.524(10) .
C24 F6 1.258(10) .
C24 F4 1.294(10) .
C24 F5 1.325(12) .
C25 F8 1.211(11) .
C25 F7 1.287(11) .
C25 F9 1.303(11) .
C25 C26 1.526(12) .
C26 O6 1.259(8) .
C26 C27 1.370(11) .
C27 C28 1.386(10) .
C28 O7 1.230(8) .
C28 C29 1.509(12) .
C29 F12 1.247(11) .
C29 F10 1.264(10) .
C29 F11 1.311(12) .
C30 F14A 1.22(4) .
C30 F15 1.27(2) .
C30 F13A 1.27(4) .
C30 F14 1.32(4) .
C30 F15A 1.35(4) .
C30 F13 1.36(3) .
C30 C31 1.538(12) .
C31 O8 1.262(8) .
C31 C32 1.375(10) .
C32 C33 1.373(10) .
C33 O9 1.237(8) .
C33 C34 1.523(15) .
C34 F16 1.168(17) .
C34 F18 1.213(12) .
C34 F17 1.33(2) .
C40 C41 1.539(3) .
C41 C42 1.540(3) .
C41A C42A 1.539(3) .
C42 C43 1.540(3) .
C42A C43 1.540(3) .
C43 C43 1.64(7) 2_665
N1 O1 1.266(6) .
N2 O2 1.308(6) .
O2 Dy1 2.325(4) .
O3 Dy1 2.249(4) .
O4 Dy1 2.432(4) .
O5 Dy1 2.332(4) .
O6 Dy1 2.360(5) .
O7 Dy1 2.409(4) .
O8 Dy1 2.355(4) .
O9 Dy1 2.372(4) .

loop_
_geom_torsion_atom_site_label_1
_geom_torsion_atom_site_label_2
_geom_torsion_atom_site_label_3
_geom_torsion_atom_site_label_4
_geom_torsion
_geom_torsion_site_symmetry_4
C6 C1 C2 C3 0.7(9) .
Br1 C1 C2 C3 178.3(4) .
C1 C2 C3 C4 -1.0(9) .
C1 C2 C3 C13 177.7(6) .
C2 C3 C4 O3 -175.5(5) .
C13 C3 C4 O3 5.9(9) .
C2 C3 C4 C5 0.8(8) .
C13 C3 C4 C5 -177.8(5) .
O3 C4 C5 C6 176.2(5) .
C3 C4 C5 C6 -0.4(9) .
O3 C4 C5 C7 -4.9(8) .
C3 C4 C5 C7 178.5(5) .
C2 C1 C6 C5 -0.3(10) .
Br1 C1 C6 C5 -177.9(5) .
C4 C5 C6 C1 0.2(10) .
C7 C5 C6 C1 -178.7(6) .
C6 C5 C7 N3 -120.4(6) .
C4 C5 C7 N3 60.6(7) .
N3 C9 C10 N4 48.5(9) .
C2 C3 C13 N2 -140.0(6) .
C4 C3 C13 N2 38.6(9) .
C2 C3 C13 N1 33.7(8) .
C4 C3 C13 N1 -147.7(6) .
N1 C14 C17 N2 27.2(5) .
C15 C14 C17 N2 145.0(5) .
C16 C14 C17 N2 -84.7(6) .
N1 C14 C17 C19 -85.8(6) .
C15 C14 C17 C19 32.0(7) .
C16 C14 C17 C19 162.3(5) .
N1 C14 C17 C18 144.9(5) .
C15 C14 C17 C18 -97.3(7) .
C16 C14 C17 C18 33.0(8) .
F1A C20 C21 O4 -55(4) .
F3A C20 C21 O4 174(4) .
F3 C20 C21 O4 139(2) .
F2 C20 C21 O4 13(2) .
F1 C20 C21 O4 -100.2(19) .
F2A C20 C21 O4 59(3) .
F1A C20 C21 C22 123(4) .
F3A C20 C21 C22 -8(5) .
F3 C20 C21 C22 -43(3) .
F2 C20 C21 C22 -169(2) .
F1 C20 C21 C22 78(2) .
F2A C20 C21 C22 -123(3) .
O4 C21 C22 C23 1.2(11) .
C20 C21 C22 C23 -176.7(8) .
C21 C22 C23 O5 -6.1(11) .
C21 C22 C23 C24 173.4(7) .
O5 C23 C24 F6 -45.4(13) .
C22 C23 C24 F6 135.0(10) .
O5 C23 C24 F4 -172.8(8) .
C22 C23 C24 F4 7.6(13) .
O5 C23 C24 F5 67.4(10) .
C22 C23 C24 F5 -112.2(9) .
F8 C25 C26 O6 77.5(12) .
F7 C25 C26 O6 -48.4(12) .
F9 C25 C26 O6 -159.5(9) .
F8 C25 C26 C27 -99.9(13) .
F7 C25 C26 C27 134.1(10) .
F9 C25 C26 C27 23.0(14) .
O6 C26 C27 C28 -1.4(13) .
C25 C26 C27 C28 175.6(8) .
C26 C27 C28 O7 -2.1(13) .
C26 C27 C28 C29 178.7(9) .
O7 C28 C29 F12 49.3(14) .
C27 C28 C29 F12 -131.4(11) .
O7 C28 C29 F10 -179.9(10) .
C27 C28 C29 F10 -0.6(15) .
O7 C28 C29 F11 -64.0(12) .
C27 C28 C29 F11 115.3(10) .
F14A C30 C31 O8 27(3) .
F15 C30 C31 O8 -176(3) .
F13A C30 C31 O8 -101(3) .
F14 C30 C31 O8 53(3) .
F15A C30 C31 O8 141(3) .
F13 C30 C31 O8 -58(2) .
F14A C30 C31 C32 -153(3) .
F15 C30 C31 C32 4(3) .
F13A C30 C31 C32 79(3) .
F14 C30 C31 C32 -127(2) .
F15A C30 C31 C32 -39(3) .
F13 C30 C31 C32 121.8(17) .
O8 C31 C32 C33 -1.8(14) .
C30 C31 C32 C33 178.1(10) .
C31 C32 C33 O9 4.2(15) .
C31 C32 C33 C34 -169.7(11) .
O9 C33 C34 F16 -46(2) .
C32 C33 C34 F16 128.9(17) .
O9 C33 C34 F18 172.3(17) .
C32 C33 C34 F18 -13(2) .
O9 C33 C34 F17 60.4(18) .
C32 C33 C34 F17 -124.8(15) .
C40 C41 C42 C43 73(3) .
C41 C42 C43 C42A -52(31) .
C41 C42 C43 C43 161(3) 2_665
C41A C42A C43 C42 160(35) .
C41A C42A C43 C43 -168(4) 2_665
N2 C13 N1 O1 -178.9(5) .
C3 C13 N1 O1 6.3(9) .
N2 C13 N1 C14 11.8(6) .
C3 C13 N1 C14 -162.9(5) .
C15 C14 N1 O1 43.0(7) .
C16 C14 N1 O1 -77.2(6) .
C17 C14 N1 O1 164.3(5) .
C15 C14 N1 C13 -147.1(5) .
C16 C14 N1 C13 92.6(5) .
C17 C14 N1 C13 -25.9(6) .
N1 C13 N2 O2 -170.5(5) .
C3 C13 N2 O2 4.0(9) .
N1 C13 N2 C17 8.9(6) .
C3 C13 N2 C17 -176.6(5) .
C19 C17 N2 O2 -85.8(6) .
C18 C17 N2 O2 33.8(7) .
C14 C17 N2 O2 155.1(5) .
C19 C17 N2 C13 94.8(6) .
C18 C17 N2 C13 -145.6(5) .
C14 C17 N2 C13 -24.3(6) .
C5 C7 N3 C8 -175.5(5) .
C5 C7 N3 C9 58.5(7) .
C10 C9 N3 C8 64.3(8) .
C10 C9 N3 C7 -170.8(6) .
C9 C10 N4 C12 -165.8(7) .
C9 C10 N4 C11 70.4(9) .
C13 N2 O2 Dy1 -76.2(6) .
C17 N2 O2 Dy1 104.5(5) .
C3 C4 O3 Dy1 -72.4(7) .
C5 C4 O3 Dy1 111.2(6) .
C22 C21 O4 Dy1 32.5(9) .
C20 C21 O4 Dy1 -149.6(7) .
C22 C23 O5 Dy1 -26.3(10) .
C24 C23 O5 Dy1 154.1(6) .
C27 C26 O6 Dy1 12.2(12) .
C25 C26 O6 Dy1 -165.0(6) .
C27 C28 O7 Dy1 -4.8(12) .
C29 C28 O7 Dy1 174.4(6) .
C32 C31 O8 Dy1 -24.0(11) .
C30 C31 O8 Dy1 156.1(8) .
C32 C33 O9 Dy1 19.1(14) .
C34 C33 O9 Dy1 -167.0(10) .
